data_7240497
loop_
_publ_author_name
'Garcia-Raso, Angel'
'TERRON, ANGEL'
'rosello, Yannick'
'Frontera, Antonio'
'Castillo, Oscar'
'Beobide, Garikoitz'
'Perez-Ya\~nez, Sonia'
'Escudero, Eduardo Carmelo'
'FIOL, JUAN J J'

_publ_section_title
;
 Metal removal from the secondary building unit of bio-MOF-1 by adenine
 N6-alkylation while retaining the overall 3D porous topology
;
_journal_name_full CrystEngComm
_journal_paper_doi 10.1039/D0CE00631A
_journal_year 2020
_chemical_formula_iupac (C2H8N)2[Zn6(O)(C9H12N5)4(C14H8O4)4]\^A.4(C3H7NO)\^A.13(H2O)
_chemical_formula_moiety '2(C2 H8 N), C92 H80 N20 O17 Zn6, 4(C3 H7 N O), 13(H2 O)'
_chemical_formula_sum 'C108 H150 N26 O34 Zn6'
_chemical_formula_weight 2748.75
_chemical_name_systematic
'poly-{(dimethylammonium) [tetrakis(mu3-butyladeninato-kN3:kN7:kN9)tetrakis(mu-biphenyldicarboxylato-kO:kO')(mu4-oxido)hexazincate]-dimethylformamide-water (1/4/13)'
_space_group_crystal_system orthorhombic
_space_group_IT_number 48
_space_group_name_Hall '-P 2ab 2bc'
_space_group_name_H-M_alt 'P n n n :2'
_atom_sites_solution_hydrogens geom
_atom_sites_solution_primary direct
_atom_sites_solution_secondary difmap
_audit_creation_method SHELXL
_audit_update_record
;
2020-03-22 deposited with the CCDC.	2020-05-11 downloaded from the CCDC.
;
_cell_angle_alpha 90
_cell_angle_beta 90
_cell_angle_gamma 90
_cell_formula_units_Z 4
_cell_length_a 20.7914(11)
_cell_length_b 25.4192(11)
_cell_length_c 26.4883(8)
_cell_measurement_reflns_used 53516
_cell_measurement_temperature 100(2)
_cell_measurement_theta_max 32.358
_cell_measurement_theta_min 2.252
_cell_measurement_wavelength 0.71073
_cell_volume 13999.1(10)
_computing_cell_refinement 'CrysAlis CCD (Oxford Diffraction, 2003)'
_computing_data_collection 'CrysAlis CCD (Oxford Diffraction, 2003)'
_computing_data_reduction 'CrysAlis RED (Oxford Diffraction, 2003)'
_computing_molecular_graphics 'Ortep-3 (Farrugia, 1997)'
_computing_publication_material 'WinGX (Farrugia, 1999)'
_computing_structure_refinement 'SHELXL-97 (Sheldrick, 1997)'
_computing_structure_solution 'Sir92 (Altomare et al., 1993)'
_diffrn_ambient_temperature 100(2)
_diffrn_detector_area_resol_mean 5.8140
_diffrn_detector_type 'PILATUS 200K'
_diffrn_measured_fraction_theta_full 0.999
_diffrn_measured_fraction_theta_max 0.958
_diffrn_measurement_device_type '1/4chi goniometer'
_diffrn_measurement_method
;
 Fullsphere data collection, phi and omega scans
;
_diffrn_measurement_specimen_support 'magnetic support with MicroMount'
_diffrn_radiation_monochromator 'Confocal Max Flux optic'
_diffrn_radiation_type MoK\a
_diffrn_radiation_wavelength 0.7107
_diffrn_reflns_av_R_equivalents 0.0758
_diffrn_reflns_av_unetI/netI 0.0711
_diffrn_reflns_limit_h_max 31
_diffrn_reflns_limit_h_min -31
_diffrn_reflns_limit_k_max 38
_diffrn_reflns_limit_k_min -37
_diffrn_reflns_limit_l_max 39
_diffrn_reflns_limit_l_min -39
_diffrn_reflns_number 53516
_diffrn_reflns_theta_full 25.242
_diffrn_reflns_theta_max 32.358
_diffrn_reflns_theta_min 2.252
_diffrn_source 'Microfocus rotating anode X-ray tube'
_diffrn_source_current 24
_diffrn_source_power 50
_diffrn_source_size '0.2 mm x 0.2 mm fine focus'
_diffrn_source_type 'Rigaku MicroMax-007HF'
_exptl_absorpt_coefficient_mu 1.089
_exptl_absorpt_correction_T_max 1.00000
_exptl_absorpt_correction_T_min 0.50120
_exptl_absorpt_correction_type multi-scan
_exptl_absorpt_process_details
;
CrysAlisPro 1.171.38.41 (Rigaku Oxford Diffraction, 2015)
Empirical absorption correction using spherical harmonics,
 implemented in SCALE3 ABSPACK scaling algorithm.
;
_exptl_crystal_colour blue
_exptl_crystal_density_diffrn 1.304
_exptl_crystal_density_meas ?
_exptl_crystal_description plate
_exptl_crystal_F_000 5728
_exptl_crystal_size_max 0.10
_exptl_crystal_size_mid 0.10
_exptl_crystal_size_min 0.05
_refine_diff_density_max 1.194
_refine_diff_density_min -0.741
_refine_diff_density_rms 0.121
_refine_ls_extinction_method none
_refine_ls_goodness_of_fit_ref 1.116
_refine_ls_hydrogen_treatment constr
_refine_ls_matrix_type full
_refine_ls_number_parameters 767
_refine_ls_number_reflns 53516
_refine_ls_number_restraints 15
_refine_ls_restrained_S_all 1.117
_refine_ls_R_factor_all 0.1168
_refine_ls_R_factor_gt 0.0714
_refine_ls_shift/su_max 0.002
_refine_ls_shift/su_mean 0.000
_refine_ls_structure_factor_coef Fsqd
_refine_ls_weighting_details 'w=1/[\s^2^(Fo^2^)+(0.1248P)^2^+1.3756P] where P=(Fo^2^+2Fc^2^)/3'
_refine_ls_weighting_scheme calc
_refine_ls_wR_factor_gt 0.2040
_refine_ls_wR_factor_ref 0.2240
_reflns_number_gt 34105
_reflns_number_total 53516
_reflns_threshold_expression 'I > 2\s(I)'
_cod_data_source_file d0ce00631a2.cif
_cod_data_source_block compound1
_cod_depositor_comments
;
The following automatic conversions were performed:

data item '_exptl_crystal_density_meas' value 'not measured' was
changed to '?' -- the value is perceived as not measured.

Automatic conversion script
Id: cif_fix_values 7556 2019-12-06 15:28:31Z antanas 
;
_cod_original_sg_symbol_H-M 'P n n n'
_cod_database_code 7240497
_platon_squeeze_void_probe_radius 1.20

loop_
_space_group_symop_operation_xyz
'x, y, z'
'-x+1/2, -y+1/2, z'
'-x+1/2, y, -z+1/2'
'x, -y+1/2, -z+1/2'
'-x, -y, -z'
'x-1/2, y-1/2, -z'
'x-1/2, -y, z-1/2'
'-x, y-1/2, z-1/2'

loop_
_atom_site_label
_atom_site_type_symbol
_atom_site_fract_x
_atom_site_fract_y
_atom_site_fract_z
_atom_site_U_iso_or_equiv
_atom_site_adp_type
_atom_site_occupancy
_atom_site_site_symmetry_order
_atom_site_calc_flag
_atom_site_refinement_flags_posn
_atom_site_refinement_flags_adp
_atom_site_refinement_flags_occupancy
_atom_site_disorder_assembly
_atom_site_disorder_group
Zn1 Zn 0.750000 0.250000 0.43921(3) 0.02354(16) Uani 1 2 d S T P . .
Zn2 Zn 0.43671(2) 0.69975(2) 0.71821(2) 0.02453(13) Uani 1 1 d . . . . .
Zn3 Zn 0.55560(2) 0.78352(2) 0.70203(2) 0.02225(12) Uani 1 1 d . . . . .
Zn4 Zn 0.250000 1.05651(3) 0.250000 0.01912(14) Uani 1 2 d S T P . .
O2 O 0.71518(14) 0.31501(12) 0.46703(11) 0.0308(7) Uani 1 1 d . . . . .
O3 O 0.66821(17) 0.25862(12) 0.51933(14) 0.0453(9) Uani 1 1 d . . . . .
O4 O 0.48768(15) 0.64509(13) 0.68657(13) 0.0392(8) Uani 1 1 d . . . . .
O5 O 0.39360(16) 0.62014(13) 0.65506(14) 0.0477(10) Uani 1 1 d . . . . .
O1 O 0.49624(19) 0.750000 0.750000 0.0219(8) Uani 1 2 d S T P . .
O6 O 0.51501(15) 0.80990(12) 0.64201(11) 0.0330(7) Uani 1 1 d . . . . .
O7 O 0.5438(2) 0.89246(16) 0.65894(17) 0.0777(15) Uani 1 1 d . . . . .
O8 O 0.28720(15) 1.02862(11) 0.31080(10) 0.0282(7) Uani 1 1 d . . . . .
O9 O 0.22283(16) 0.95817(13) 0.30997(12) 0.0383(8) Uani 1 1 d . . . . .
N17 N 0.68223(17) 0.22677(14) 0.38878(14) 0.0276(8) Uani 1 1 d . . . . .
N19 N 0.61726(17) 0.25342(14) 0.32484(14) 0.0277(8) Uani 1 1 d . . . . .
N13 N 0.61929(18) 0.17223(15) 0.27509(15) 0.0324(9) Uani 1 1 d . . . . .
N11 N 0.6856(2) 0.10421(16) 0.31077(16) 0.0400(10) Uani 1 1 d . . . . .
N16 N 0.73755(18) 0.11260(15) 0.38761(15) 0.0334(9) Uani 1 1 d . . . . .
H5 H 0.745786 0.131095 0.414018 0.040 Uiso 1 1 calc R U . . .
N29 N 0.61349(16) 0.67380(14) 0.75377(12) 0.0226(7) Uani 1 1 d . . . . .
N27 N 0.68100(15) 0.60838(13) 0.72888(12) 0.0216(7) Uani 1 1 d . . . . .
N23 N 0.61215(16) 0.72347(14) 0.67521(13) 0.0252(8) Uani 1 1 d . . . . .
N21 N 0.67578(18) 0.68532(15) 0.60909(13) 0.0306(8) Uani 1 1 d . . . . .
N26 N 0.73521(17) 0.60890(14) 0.61953(12) 0.0272(8) Uani 1 1 d . . . . .
H10 H 0.747069 0.583345 0.638662 0.033 Uiso 1 1 calc R U . . .
C18 C 0.6466(2) 0.26526(17) 0.36780(18) 0.0295(10) Uani 1 1 d . . . . .
H1 H 0.642772 0.298279 0.382625 0.035 Uiso 1 1 calc R U . . .
C14 C 0.6358(2) 0.20216(17) 0.31584(18) 0.0287(10) Uani 1 1 d . . . . .
C12 C 0.6481(3) 0.1248(2) 0.2757(2) 0.0416(12) Uani 1 1 d . . . . .
H3 H 0.640516 0.103701 0.247710 0.050 Uiso 1 1 calc R U . . .
C16 C 0.7009(2) 0.13364(18) 0.35245(18) 0.0328(10) Uani 1 1 d . . . . .
C15 C 0.6756(2) 0.18579(16) 0.35485(17) 0.0265(9) Uani 1 1 d . . . . .
C161 C 0.7652(2) 0.05974(18) 0.3846(2) 0.0378(11) Uani 1 1 d . . . . .
H6A H 0.803586 0.058338 0.405320 0.045 Uiso 1 1 calc R U . . .
H6B H 0.777776 0.052752 0.349977 0.045 Uiso 1 1 calc R U . . .
C162 C 0.7195(3) 0.0179(2) 0.4016(3) 0.0655(18) Uani 1 1 d . . . . .
H7A H 0.679551 0.021440 0.383026 0.079 Uiso 1 1 calc R U . . .
H7B H 0.710063 0.023039 0.437108 0.079 Uiso 1 1 calc R U . . .
C163 C 0.7466(4) -0.0394(3) 0.3937(3) 0.089(3) Uani 1 1 d . . . . .
H8A H 0.712082 -0.064706 0.397488 0.106 Uiso 1 1 calc R U . . .
H8B H 0.763884 -0.042693 0.359852 0.106 Uiso 1 1 calc R U . . .
C164 C 0.7977(4) -0.0506(3) 0.4310(4) 0.121(4) Uani 1 1 d . . . . .
H9A H 0.813777 -0.085620 0.425752 0.181 Uiso 1 1 calc R U . . .
H9B H 0.832127 -0.025813 0.426904 0.181 Uiso 1 1 calc R U . . .
H9C H 0.780423 -0.047784 0.464469 0.181 Uiso 1 1 calc R U . . .
C30 C 0.6773(2) 0.30433(17) 0.50440(17) 0.0291(9) Uani 1 1 d . . . . .
C31 C 0.6445(2) 0.35010(16) 0.52742(17) 0.0281(9) Uani 1 1 d . . . . .
C32 C 0.6312(6) 0.3509(5) 0.5788(6) 0.038(3) Uani 0.5 1 d . . P A 1
H12 H 0.644243 0.323011 0.599101 0.046 Uiso 0.5 1 calc R U P A 1
C33 C 0.5991(5) 0.3924(4) 0.5997(4) 0.032(2) Uani 0.5 1 d . . P A 1
H13 H 0.588918 0.391636 0.633905 0.039 Uiso 0.5 1 calc R U P A 1
C32' C 0.6011(7) 0.3452(5) 0.5674(5) 0.045(3) Uani 0.5 1 d . . P A 2
H12' H 0.595593 0.312142 0.581810 0.054 Uiso 0.5 1 calc R U P A 2
C33' C 0.5667(6) 0.3859(4) 0.5863(5) 0.043(3) Uani 0.5 1 d . . P A 2
H13' H 0.534049 0.380047 0.609607 0.051 Uiso 0.5 1 calc R U P A 2
C34 C 0.5811(2) 0.43683(17) 0.57011(17) 0.0293(10) Uani 1 1 d . . . . .
C35 C 0.5929(5) 0.4347(4) 0.5188(4) 0.035(2) Uani 0.5 1 d . . P A 1
H15 H 0.578031 0.461275 0.497722 0.042 Uiso 0.5 1 calc R U P A 1
C36 C 0.6276(5) 0.3920(4) 0.4988(4) 0.033(2) Uani 0.5 1 d . . P A 1
H16 H 0.639276 0.392620 0.464868 0.040 Uiso 0.5 1 calc R U P A 1
C35' C 0.6259(5) 0.4445(4) 0.5328(4) 0.029(2) Uani 0.5 1 d . . P A 2
H15' H 0.634359 0.478410 0.521388 0.034 Uiso 0.5 1 calc R U P A 2
C36' C 0.6584(5) 0.4023(4) 0.5122(4) 0.032(2) Uani 0.5 1 d . . P A 2
H16' H 0.689979 0.408303 0.487960 0.038 Uiso 0.5 1 calc R U P A 2
C37 C 0.5477(2) 0.48254(17) 0.59269(17) 0.0306(10) Uani 1 1 d . . . . .
C38 C 0.5749(4) 0.5064(4) 0.6346(4) 0.033(2) Uani 0.5 1 d . . P B 1
H18 H 0.612910 0.493351 0.648288 0.040 Uiso 0.5 1 calc R U P B 1
C39 C 0.5453(4) 0.5497(4) 0.6560(4) 0.033(2) Uani 0.5 1 d . . P B 1
H19 H 0.564380 0.566445 0.683429 0.039 Uiso 0.5 1 calc R U P B 1
C38' C 0.5788(5) 0.5307(4) 0.6015(4) 0.040(2) Uani 0.5 1 d . . P B 2
H18' H 0.621509 0.534379 0.591617 0.048 Uiso 0.5 1 calc R U P B 2
C39' C 0.5484(5) 0.5732(4) 0.6243(4) 0.038(2) Uani 0.5 1 d . . P B 2
H19' H 0.570907 0.604022 0.631059 0.046 Uiso 0.5 1 calc R U P B 2
C40 C 0.4855(2) 0.56904(16) 0.63637(16) 0.0276(9) Uani 1 1 d . . . . .
C41 C 0.4608(5) 0.5430(4) 0.5943(4) 0.036(2) Uani 0.5 1 d . . P B 1
H21 H 0.422546 0.554841 0.580137 0.043 Uiso 0.5 1 calc R U P B 1
C42 C 0.4912(5) 0.5002(4) 0.5729(5) 0.046(3) Uani 0.5 1 d . . P B 1
H22 H 0.473266 0.483476 0.544995 0.055 Uiso 0.5 1 calc R U P B 1
C41' C 0.4495(4) 0.5242(4) 0.6239(4) 0.034(2) Uani 0.5 1 d . . P B 2
H21' H 0.405189 0.524012 0.628553 0.041 Uiso 0.5 1 calc R U P B 2
C42' C 0.4798(5) 0.4810(4) 0.6048(4) 0.035(2) Uani 0.5 1 d . . P B 2
H22' H 0.456640 0.450148 0.599503 0.042 Uiso 0.5 1 calc R U P B 2
C43 C 0.4519(2) 0.61426(17) 0.66027(17) 0.0290(10) Uani 1 1 d . . . . .
C28 C 0.64496(19) 0.62840(16) 0.76566(15) 0.0221(8) Uani 1 1 d . . . . .
H24 H 0.641489 0.612579 0.797203 0.027 Uiso 1 1 calc R U . . .
C25 C 0.67337(19) 0.64387(16) 0.68939(14) 0.0210(8) Uani 1 1 d . . . . .
C26 C 0.6958(2) 0.64539(17) 0.63872(14) 0.0239(9) Uani 1 1 d . . . . .
C22 C 0.6365(2) 0.72056(18) 0.62861(16) 0.0298(10) Uani 1 1 d . . . . .
H27 H 0.623947 0.747307 0.606786 0.036 Uiso 1 1 calc R U . . .
C24 C 0.63171(19) 0.68300(17) 0.70482(15) 0.0228(9) Uani 1 1 d . . . . .
C261 C 0.7591(2) 0.6103(2) 0.56760(16) 0.0378(12) Uani 1 1 d . . . . .
H29A H 0.724436 0.621206 0.545442 0.045 Uiso 1 1 calc R U . . .
H29B H 0.771932 0.575107 0.557745 0.045 Uiso 1 1 calc R U . . .
C262 C 0.8153(3) 0.6470(3) 0.5604(2) 0.0613(17) Uani 1 1 d . . . . .
H30A H 0.849995 0.636572 0.582741 0.074 Uiso 1 1 calc R U . . .
H30B H 0.802477 0.682455 0.569318 0.074 Uiso 1 1 calc R U . . .
C263 C 0.8396(4) 0.6462(4) 0.5050(3) 0.103(3) Uani 1 1 d . . . . .
H31A H 0.858388 0.612051 0.497970 0.124 Uiso 1 1 calc R U . . .
H31B H 0.803153 0.650772 0.482551 0.124 Uiso 1 1 calc R U . . .
C264 C 0.8879(5) 0.6875(5) 0.4940(4) 0.156(5) Uani 1 1 d . . . . .
H32A H 0.900975 0.685016 0.459283 0.234 Uiso 1 1 calc R U . . .
H32B H 0.869364 0.721541 0.500008 0.234 Uiso 1 1 calc R U . . .
H32C H 0.924635 0.682795 0.515437 0.234 Uiso 1 1 calc R U . . .
C50 C 0.5147(2) 0.8594(2) 0.63360(18) 0.0375(11) Uani 1 1 d . . . . .
C51 C 0.4740(2) 0.87796(18) 0.58997(16) 0.0303(10) Uani 1 1 d . . . . .
C56 C 0.4699(2) 0.93170(18) 0.57900(17) 0.0358(11) Uani 1 1 d . . . . .
H35 H 0.491201 0.955812 0.599455 0.043 Uiso 1 1 calc R U . . .
C55 C 0.4346(2) 0.94948(18) 0.53797(18) 0.0353(11) Uani 1 1 d . . . . .
H36 H 0.432780 0.985256 0.530771 0.042 Uiso 1 1 calc R U . . .
C54 C 0.4015(2) 0.91348(17) 0.50738(15) 0.0272(9) Uani 1 1 d . . . . .
C53 C 0.4029(2) 0.85999(18) 0.52044(17) 0.0324(10) Uani 1 1 d . . . . .
H38 H 0.379337 0.835843 0.501604 0.039 Uiso 1 1 calc R U . . .
C52 C 0.4389(2) 0.84295(17) 0.56112(17) 0.0305(10) Uani 1 1 d . . . . .
H39 H 0.439542 0.807343 0.569189 0.037 Uiso 1 1 calc R U . . .
C57 C 0.3656(2) 0.93177(17) 0.46274(15) 0.0277(9) Uani 1 1 d . . . . .
C62 C 0.3864(2) 0.97598(18) 0.43609(17) 0.0356(11) Uani 1 1 d . . . . .
H41 H 0.422213 0.994392 0.447463 0.043 Uiso 1 1 calc R U . . .
C61 C 0.3550(2) 0.99294(18) 0.39329(16) 0.0324(10) Uani 1 1 d . . . . .
H42 H 0.369784 1.022389 0.376014 0.039 Uiso 1 1 calc R U . . .
C60 C 0.3007(2) 0.96584(16) 0.37576(15) 0.0256(9) Uani 1 1 d . . . . .
C59 C 0.2799(2) 0.92242(19) 0.40198(17) 0.0363(11) Uani 1 1 d . . . . .
H44 H 0.244028 0.904086 0.390595 0.044 Uiso 1 1 calc R U . . .
C58 C 0.3112(2) 0.90558(19) 0.44467(17) 0.0381(12) Uani 1 1 d . . . . .
H45 H 0.295871 0.876237 0.461868 0.046 Uiso 1 1 calc R U . . .
C63 C 0.2670(2) 0.98420(17) 0.32883(15) 0.0253(9) Uani 1 1 d . . . . .
O1A O 0.9461(7) 0.6949(6) 0.0789(6) 0.141(5) Uiso 0.5 1 d . . P C 1
C1A C 0.9847(10) 0.7123(8) 0.0493(8) 0.110(6) Uiso 0.5 1 d . . P C 1
H1A H 1.017227 0.736681 0.055235 0.132 Uiso 0.5 1 calc R U P C 1
N1A N 0.9684(4) 0.6862(3) 0.0022(3) 0.126(3) Uiso 0.5 1 d D . P C 1
C2A C 1.0062(4) 0.6930(3) -0.0456(3) 0.099(3) Uiso 0.5 1 d D . P C 1
H2A1 H 0.987030 0.672223 -0.071891 0.148 Uiso 0.5 1 calc R U P C 1
H2A2 H 1.005914 0.729356 -0.055248 0.148 Uiso 0.5 1 calc R U P C 1
H2A3 H 1.049665 0.681636 -0.040204 0.148 Uiso 0.5 1 calc R U P C 1
C3A C 0.9275(6) 0.6399(5) -0.0023(5) 0.164(5) Uiso 0.5 1 d D . P C 1
H3A1 H 0.924019 0.630074 -0.037182 0.245 Uiso 0.5 1 calc R U P C 1
H3A2 H 0.946043 0.611392 0.016506 0.245 Uiso 0.5 1 calc R U P C 1
H3A3 H 0.885577 0.647756 0.010821 0.245 Uiso 0.5 1 calc R U P C 1
N1A' N 0.9684(4) 0.6862(3) 0.0022(3) 0.126(3) Uiso 0.5 1 d . . P D 2
H1A1 H 0.995168 0.682351 0.028181 0.151 Uiso 0.5 1 calc R U P D 2
H1A2 H 0.944366 0.714559 0.007683 0.151 Uiso 0.5 1 calc R U P D 2
C2A' C 1.0062(4) 0.6930(3) -0.0456(3) 0.099(3) Uiso 0.5 1 d . . P D 2
H2A4 H 1.033184 0.723434 -0.042760 0.148 Uiso 0.5 1 calc R U P D 2
H2A5 H 1.032318 0.662388 -0.051153 0.148 Uiso 0.5 1 calc R U P D 2
H2A6 H 0.977106 0.697392 -0.073430 0.148 Uiso 0.5 1 calc R U P D 2
C3A' C 0.9275(6) 0.6399(5) -0.0023(5) 0.164(5) Uiso 0.5 1 d . . P D 2
H3A4 H 0.903296 0.635440 0.028249 0.245 Uiso 0.5 1 calc R U P D 2
H3A5 H 0.898566 0.644393 -0.030190 0.245 Uiso 0.5 1 calc R U P D 2
H3A6 H 0.953777 0.609389 -0.007913 0.245 Uiso 0.5 1 calc R U P D 2
O1B O 0.5259(7) 0.4028(5) 0.7226(5) 0.249(5) Uiso 1 1 d . . . . .
C1B C 0.4732(8) 0.4306(6) 0.7264(5) 0.181(5) Uiso 1 1 d . . . . .
H1B H 0.431281 0.424310 0.715788 0.217 Uiso 1 1 calc R U . . .
N1B N 0.5025(4) 0.4749(4) 0.7529(3) 0.123(3) Uiso 1 1 d D . . . .
C2B C 0.4507(6) 0.5122(5) 0.7689(5) 0.165(5) Uiso 1 1 d D . . . .
H2B1 H 0.469499 0.541453 0.786430 0.248 Uiso 0.5 1 calc R U P . .
H2B2 H 0.428056 0.524654 0.739690 0.248 Uiso 0.5 1 calc R U P . .
H2B3 H 0.421178 0.494344 0.790950 0.248 Uiso 0.5 1 calc R U P . .
H2B4 H 0.409656 0.498848 0.758283 0.248 Uiso 0.5 1 calc R U P . .
H2B5 H 0.451099 0.515647 0.805023 0.248 Uiso 0.5 1 calc R U P . .
H2B6 H 0.457977 0.545956 0.753764 0.248 Uiso 0.5 1 calc R U P . .
C3B C 0.5597(8) 0.5078(7) 0.7605(7) 0.290(10) Uiso 1 1 d D . . . .
H3B1 H 0.550627 0.534208 0.785408 0.435 Uiso 0.5 1 calc R U P . .
H3B2 H 0.594721 0.486199 0.771906 0.435 Uiso 0.5 1 calc R U P . .
H3B3 H 0.571167 0.524366 0.729251 0.435 Uiso 0.5 1 calc R U P . .
H3B4 H 0.593717 0.495641 0.738969 0.435 Uiso 0.5 1 calc R U P . .
H3B5 H 0.549623 0.543649 0.752471 0.435 Uiso 0.5 1 calc R U P . .
H3B6 H 0.573176 0.505483 0.795125 0.435 Uiso 0.5 1 calc R U P . .
O1C O 0.3798(10) 0.1130(8) 0.6698(7) 0.195(8) Uiso 0.5 1 d . . P E 1
C1C C 0.4259(12) 0.1427(10) 0.6703(9) 0.145(8) Uiso 0.5 1 d . . P E 1
H1C H 0.427737 0.171922 0.691371 0.174 Uiso 0.5 1 calc R U P E 1
N1C N 0.4785(6) 0.1293(5) 0.6352(5) 0.188(4) Uiso 0.5 1 d D . P E 1
C2C C 0.4653(9) 0.0845(7) 0.5996(7) 0.273(9) Uiso 0.5 1 d D . P E 1
H2C1 H 0.502144 0.078785 0.578434 0.410 Uiso 0.5 1 calc R U P E 1
H2C2 H 0.456507 0.053131 0.618601 0.410 Uiso 0.5 1 calc R U P E 1
H2C3 H 0.428736 0.092859 0.578927 0.410 Uiso 0.5 1 calc R U P E 1
C3C C 0.5439(7) 0.1532(6) 0.6300(6) 0.229(7) Uiso 0.5 1 d D . P E 1
H3C1 H 0.566984 0.135633 0.603567 0.344 Uiso 0.5 1 calc R U P E 1
H3C2 H 0.539734 0.189868 0.621908 0.344 Uiso 0.5 1 calc R U P E 1
H3C3 H 0.566885 0.149487 0.661238 0.344 Uiso 0.5 1 calc R U P E 1
N1C' N 0.4785(6) 0.1293(5) 0.6352(5) 0.188(4) Uiso 0.5 1 d . . P F 2
H1C1 H 0.449203 0.154284 0.630144 0.225 Uiso 0.5 1 calc R U P F 2
H1C2 H 0.473864 0.117816 0.666753 0.225 Uiso 0.5 1 calc R U P F 2
C2C' C 0.4653(9) 0.0845(7) 0.5996(7) 0.273(9) Uiso 0.5 1 d . . P F 2
H2C4 H 0.422586 0.071348 0.605257 0.410 Uiso 0.5 1 calc R U P F 2
H2C5 H 0.468941 0.096618 0.565372 0.410 Uiso 0.5 1 calc R U P F 2
H2C6 H 0.495860 0.056809 0.605333 0.410 Uiso 0.5 1 calc R U P F 2
C3C' C 0.5439(7) 0.1532(6) 0.6300(6) 0.229(7) Uiso 0.5 1 d . . P F 2
H3C4 H 0.548525 0.181360 0.653910 0.344 Uiso 0.5 1 calc R U P F 2
H3C5 H 0.575998 0.126909 0.636382 0.344 Uiso 0.5 1 calc R U P F 2
H3C6 H 0.549079 0.166717 0.596421 0.344 Uiso 0.5 1 calc R U P F 2
O1W O 0.750000 0.0229(3) 0.250000 0.0770(19) Uiso 1 2 d S . P . .
O2W O 0.7073(8) 0.9145(6) 0.2509(6) 0.166(6) Uiso 0.5 1 d . . P G -1
O3W O 0.6893(4) 0.2284(3) 0.6226(3) 0.178(3) Uiso 1 1 d . . . . .
O4W O 0.4859(7) 0.3024(5) 0.6850(5) 0.264(6) Uiso 1 1 d . . . . .
O5W O 0.6104(8) 0.2657(6) 0.6989(6) 0.141(5) Uiso 0.5 1 d . . P . .
O6W O 0.4117(9) 0.250000 0.750000 0.255(7) Uiso 1 2 d S . P . .
O7W O 0.7180(8) 0.3568(6) 0.7400(6) 0.165(6) Uiso 0.5 1 d . . P H -1

loop_
_atom_site_aniso_label
_atom_site_aniso_U_11
_atom_site_aniso_U_22
_atom_site_aniso_U_33
_atom_site_aniso_U_23
_atom_site_aniso_U_13
_atom_site_aniso_U_12
Zn1 0.0231(3) 0.0207(3) 0.0268(4) 0.000 0.000 0.0021(3)
Zn2 0.0226(2) 0.0218(3) 0.0292(3) -0.0045(2) -0.00024(19) 0.00131(19)
Zn3 0.0225(2) 0.0258(3) 0.0185(3) 0.0048(2) -0.00363(18) -0.00087(19)
Zn4 0.0229(3) 0.0227(3) 0.0117(3) 0.000 -0.0022(2) 0.000
O2 0.0317(17) 0.0299(16) 0.0309(17) -0.0042(14) 0.0030(13) 0.0065(13)
O3 0.051(2) 0.0249(17) 0.060(2) -0.0059(17) 0.0147(18) -0.0037(15)
O4 0.0307(18) 0.0336(18) 0.053(2) -0.0218(17) -0.0029(15) 0.0010(14)
O5 0.039(2) 0.0353(19) 0.069(3) -0.0236(18) -0.0155(18) 0.0112(15)
O1 0.0219(19) 0.021(2) 0.023(2) 0.000(2) 0.000 0.000
O6 0.0419(19) 0.0315(17) 0.0258(16) 0.0110(14) -0.0122(14) 0.0001(14)
O7 0.102(4) 0.048(2) 0.084(3) 0.017(2) -0.067(3) -0.013(2)
O8 0.0383(18) 0.0295(17) 0.0166(14) 0.0057(13) -0.0062(12) -0.0018(13)
O9 0.042(2) 0.044(2) 0.0289(17) 0.0072(15) -0.0130(14) -0.0096(16)
N17 0.0239(19) 0.0261(19) 0.033(2) -0.0044(16) -0.0024(15) 0.0034(15)
N19 0.0244(18) 0.0233(19) 0.035(2) -0.0057(16) -0.0062(15) 0.0015(14)
N13 0.035(2) 0.025(2) 0.037(2) -0.0099(17) -0.0039(17) 0.0039(16)
N11 0.049(3) 0.030(2) 0.042(2) -0.0085(19) -0.0132(19) 0.0136(18)
N16 0.039(2) 0.028(2) 0.033(2) -0.0038(18) -0.0101(17) 0.0071(17)
N29 0.0243(17) 0.0280(19) 0.0154(16) 0.0044(14) 0.0040(13) 0.0005(14)
N27 0.0228(17) 0.0268(19) 0.0152(16) 0.0018(14) 0.0020(13) 0.0004(14)
N23 0.0276(19) 0.029(2) 0.0184(18) 0.0043(15) -0.0014(14) 0.0025(15)
N21 0.041(2) 0.033(2) 0.0170(18) 0.0070(16) 0.0002(16) 0.0048(17)
N26 0.039(2) 0.0289(19) 0.0141(16) 0.0032(15) 0.0049(14) 0.0025(16)
C18 0.025(2) 0.021(2) 0.043(3) -0.006(2) -0.0033(19) 0.0024(17)
C14 0.026(2) 0.023(2) 0.037(3) -0.0021(19) -0.0028(19) 0.0034(17)
C12 0.050(3) 0.035(3) 0.040(3) -0.013(2) -0.011(2) 0.013(2)
C16 0.037(3) 0.026(2) 0.035(3) -0.003(2) -0.005(2) 0.0026(19)
C15 0.029(2) 0.022(2) 0.028(2) -0.0044(18) -0.0031(18) 0.0011(17)
C161 0.039(3) 0.029(3) 0.046(3) -0.001(2) -0.003(2) 0.005(2)
C162 0.068(4) 0.046(4) 0.082(5) 0.010(3) 0.015(4) 0.006(3)
C163 0.109(7) 0.047(4) 0.110(7) 0.015(4) -0.004(5) -0.007(4)
C164 0.092(7) 0.089(6) 0.182(10) 0.053(7) -0.016(7) -0.008(5)
C30 0.026(2) 0.030(2) 0.031(2) -0.0057(19) -0.0018(18) 0.0002(18)
C31 0.027(2) 0.023(2) 0.034(2) -0.0066(19) -0.0018(18) 0.0010(17)
C32 0.035(7) 0.024(6) 0.056(8) 0.007(5) -0.010(6) -0.001(5)
C33 0.038(6) 0.028(5) 0.031(6) -0.011(4) -0.002(5) -0.002(5)
C32' 0.068(10) 0.023(5) 0.045(8) 0.003(5) 0.029(7) 0.001(7)
C33' 0.058(8) 0.027(6) 0.042(7) -0.004(5) 0.024(6) 0.002(6)
C34 0.026(2) 0.028(2) 0.034(2) -0.010(2) -0.0003(18) 0.0019(18)
C35 0.031(6) 0.031(5) 0.043(6) 0.004(5) -0.001(5) 0.009(4)
C36 0.042(7) 0.027(5) 0.031(6) -0.003(4) 0.011(5) 0.000(5)
C35' 0.033(5) 0.020(4) 0.033(5) -0.004(4) -0.006(4) 0.003(4)
C36' 0.022(5) 0.040(6) 0.032(6) -0.010(4) 0.004(4) -0.003(4)
C37 0.032(2) 0.027(2) 0.033(2) -0.0069(19) -0.0021(19) 0.0007(18)
C38 0.024(5) 0.034(5) 0.041(6) -0.017(5) -0.012(4) 0.007(4)
C39 0.032(5) 0.032(5) 0.035(5) -0.019(4) -0.011(4) 0.006(4)
C38' 0.026(5) 0.051(7) 0.042(6) -0.014(5) 0.003(4) 0.004(4)
C39' 0.045(6) 0.023(5) 0.047(6) -0.016(5) -0.005(5) 0.001(4)
C40 0.028(2) 0.027(2) 0.028(2) -0.0067(18) -0.0017(17) -0.0002(17)
C41 0.034(5) 0.042(6) 0.031(5) -0.008(5) -0.008(4) 0.008(4)
C42 0.041(6) 0.042(6) 0.054(7) -0.027(6) -0.015(5) 0.014(5)
C41' 0.021(5) 0.031(5) 0.051(7) -0.017(5) 0.005(4) 0.003(4)
C42' 0.031(5) 0.037(6) 0.036(6) -0.013(5) -0.003(4) -0.002(4)
C43 0.029(2) 0.029(2) 0.030(2) -0.0032(19) -0.0018(18) 0.0038(18)
C28 0.021(2) 0.030(2) 0.0151(18) 0.0064(17) 0.0039(15) 0.0011(16)
C25 0.022(2) 0.027(2) 0.0138(18) 0.0018(16) 0.0015(15) -0.0008(16)
C26 0.028(2) 0.030(2) 0.0131(18) 0.0020(17) -0.0008(16) -0.0032(17)
C22 0.035(2) 0.035(3) 0.019(2) 0.0084(19) -0.0027(18) 0.0034(19)
C24 0.023(2) 0.029(2) 0.016(2) 0.0050(17) -0.0002(16) -0.0050(17)
C261 0.050(3) 0.046(3) 0.018(2) 0.003(2) 0.008(2) 0.008(2)
C262 0.059(4) 0.079(4) 0.046(3) 0.006(3) 0.014(3) -0.013(3)
C263 0.093(6) 0.143(8) 0.074(5) 0.021(5) 0.049(5) -0.011(6)
C264 0.109(8) 0.267(14) 0.093(7) 0.020(8) 0.027(6) -0.074(9)
C50 0.033(3) 0.048(3) 0.032(3) 0.014(2) -0.015(2) -0.007(2)
C51 0.028(2) 0.037(3) 0.026(2) 0.0102(19) -0.0118(18) -0.0050(19)
C56 0.039(3) 0.035(3) 0.034(3) 0.007(2) -0.015(2) -0.010(2)
C55 0.046(3) 0.025(2) 0.035(3) 0.011(2) -0.013(2) -0.009(2)
C54 0.028(2) 0.033(2) 0.021(2) 0.0080(18) -0.0054(17) -0.0062(18)
C53 0.029(2) 0.035(2) 0.033(2) 0.005(2) -0.0125(19) -0.0101(19)
C52 0.035(2) 0.026(2) 0.030(2) 0.0142(19) -0.0087(18) -0.0045(18)
C57 0.033(2) 0.028(2) 0.022(2) 0.0068(17) -0.0054(17) -0.0050(18)
C62 0.039(3) 0.037(3) 0.030(2) 0.012(2) -0.012(2) -0.019(2)
C61 0.042(3) 0.030(2) 0.025(2) 0.0124(19) -0.0098(19) -0.010(2)
C60 0.031(2) 0.029(2) 0.0165(19) 0.0042(17) -0.0018(16) -0.0008(18)
C59 0.034(3) 0.043(3) 0.032(2) 0.012(2) -0.011(2) -0.012(2)
C58 0.039(3) 0.040(3) 0.035(3) 0.021(2) -0.013(2) -0.014(2)
C63 0.030(2) 0.029(2) 0.0168(19) 0.0014(17) -0.0005(16) 0.0020(17)

loop_
_atom_type_symbol
_atom_type_description
_atom_type_scat_dispersion_real
_atom_type_scat_dispersion_imag
_atom_type_scat_source
C C 0.0033 0.0016 'International Tables Vol C Tables 4.2.6.8 and 6.1.1.4'
H H 0.0000 0.0000 'International Tables Vol C Tables 4.2.6.8 and 6.1.1.4'
N N 0.0061 0.0033 'International Tables Vol C Tables 4.2.6.8 and 6.1.1.4'
O O 0.0106 0.0060 'International Tables Vol C Tables 4.2.6.8 and 6.1.1.4'
Zn Zn 0.2839 1.4301 'International Tables Vol C Tables 4.2.6.8 and 6.1.1.4'

loop_
_geom_angle_atom_site_label_1
_geom_angle_atom_site_label_2
_geom_angle_atom_site_label_3
_geom_angle
_geom_angle_site_symmetry_1
_geom_angle_site_symmetry_3
_geom_angle_publ_flag
O2 Zn1 O2 135.56(18) 2_655 . ?
O2 Zn1 N17 103.75(13) 2_655 2_655 ?
O2 Zn1 N17 105.08(13) . 2_655 ?
O2 Zn1 N17 105.08(13) 2_655 . ?
O2 Zn1 N17 103.75(13) . . ?
N17 Zn1 N17 97.7(2) 2_655 . ?
O4 Zn2 O1 107.84(13) . . ?
O4 Zn2 N19 119.24(15) . 5_666 ?
O1 Zn2 N19 102.19(11) . 5_666 ?
O4 Zn2 N13 112.82(15) . 8_666 ?
O1 Zn2 N13 105.49(12) . 8_666 ?
N19 Zn2 N13 107.91(16) 5_666 8_666 ?
O4 Zn2 Zn2 146.78(9) . 4_566 ?
O1 Zn2 Zn2 38.98(9) . 4_566 ?
N19 Zn2 Zn2 79.42(10) 5_666 4_566 ?
N13 Zn2 Zn2 83.05(10) 8_666 4_566 ?
O6 Zn3 O1 114.24(14) . . ?
O6 Zn3 N29 124.05(14) . 4_566 ?
O1 Zn3 N29 103.58(11) . 4_566 ?
O6 Zn3 N23 102.99(14) . . ?
O1 Zn3 N23 105.12(11) . . ?
N29 Zn3 N23 105.14(14) 4_566 . ?
O6 Zn3 Zn3 151.87(10) . 4_566 ?
O1 Zn3 Zn3 38.89(9) . 4_566 ?
N29 Zn3 Zn3 79.39(10) 4_566 4_566 ?
N23 Zn3 Zn3 82.72(10) . 4_566 ?
O8 Zn4 O8 136.71(18) 3 . ?
O8 Zn4 N27 107.06(13) 3 8_665 ?
O8 Zn4 N27 100.74(13) . 8_665 ?
O8 Zn4 N27 100.74(13) 3 6_566 ?
O8 Zn4 N27 107.06(13) . 6_566 ?
N27 Zn4 N27 98.86(19) 8_665 6_566 ?
C30 O2 Zn1 109.7(3) . . ?
C43 O4 Zn2 110.8(3) . . ?
Zn3 O1 Zn3 102.22(18) . 4_566 ?
Zn3 O1 Zn2 113.56(2) . . ?
Zn3 O1 Zn2 112.96(2) 4_566 . ?
Zn3 O1 Zn2 112.96(2) . 4_566 ?
Zn3 O1 Zn2 113.56(2) 4_566 4_566 ?
Zn2 O1 Zn2 102.05(18) . 4_566 ?
C50 O6 Zn3 119.4(3) . . ?
C63 O8 Zn4 120.0(3) . . ?
C18 N17 C15 103.0(4) . . ?
C18 N17 Zn1 116.2(3) . . ?
C15 N17 Zn1 135.7(3) . . ?
C18 N19 C14 103.5(4) . . ?
C18 N19 Zn2 127.9(3) . 5_666 ?
C14 N19 Zn2 128.5(3) . 5_666 ?
C12 N13 C14 112.1(4) . . ?
C12 N13 Zn2 125.0(3) . 8_655 ?
C14 N13 Zn2 122.7(3) . 8_655 ?
C12 N11 C16 119.1(4) . . ?
C16 N16 C161 124.1(4) . . ?
C16 N16 H5 117.9 . . ?
C161 N16 H5 117.9 . . ?
C28 N29 C24 103.3(3) . . ?
C28 N29 Zn3 127.8(3) . 4_566 ?
C24 N29 Zn3 128.9(3) . 4_566 ?
C28 N27 C25 103.8(3) . . ?
C28 N27 Zn4 116.4(3) . 6_656 ?
C25 N27 Zn4 135.3(3) . 6_656 ?
C22 N23 C24 112.2(4) . . ?
C22 N23 Zn3 125.3(3) . . ?
C24 N23 Zn3 122.4(3) . . ?
C22 N21 C26 118.3(4) . . ?
C26 N26 C261 123.2(4) . . ?
C26 N26 H10 118.4 . . ?
C261 N26 H10 118.4 . . ?
N19 C18 N17 116.2(4) . . ?
N19 C18 H1 121.9 . . ?
N17 C18 H1 121.9 . . ?
N13 C14 N19 126.4(4) . . ?
N13 C14 C15 124.9(4) . . ?
N19 C14 C15 108.7(4) . . ?
N11 C12 N13 128.9(5) . . ?
N11 C12 H3 115.6 . . ?
N13 C12 H3 115.6 . . ?
N16 C16 N11 118.8(4) . . ?
N16 C16 C15 124.0(4) . . ?
N11 C16 C15 117.2(4) . . ?
N17 C15 C14 108.5(4) . . ?
N17 C15 C16 133.8(4) . . ?
C14 C15 C16 117.7(4) . . ?
N16 C161 C162 112.8(4) . . ?
N16 C161 H6A 109.0 . . ?
C162 C161 H6A 109.0 . . ?
N16 C161 H6B 109.0 . . ?
C162 C161 H6B 109.0 . . ?
H6A C161 H6B 107.8 . . ?
C161 C162 C163 113.0(5) . . ?
C161 C162 H7A 109.0 . . ?
C163 C162 H7A 109.0 . . ?
C161 C162 H7B 109.0 . . ?
C163 C162 H7B 109.0 . . ?
H7A C162 H7B 107.8 . . ?
C164 C163 C162 110.4(7) . . ?
C164 C163 H8A 109.6 . . ?
C162 C163 H8A 109.6 . . ?
C164 C163 H8B 109.6 . . ?
C162 C163 H8B 109.6 . . ?
H8A C163 H8B 108.1 . . ?
C163 C164 H9A 109.5 . . ?
C163 C164 H9B 109.5 . . ?
H9A C164 H9B 109.5 . . ?
C163 C164 H9C 109.5 . . ?
H9A C164 H9C 109.5 . . ?
H9B C164 H9C 109.5 . . ?
O3 C30 O2 122.2(4) . . ?
O3 C30 C31 122.3(4) . . ?
O2 C30 C31 115.5(4) . . ?
C36 C31 C32 119.1(8) . . ?
C32' C31 C36' 115.6(7) . . ?
C36 C31 C30 120.5(6) . . ?
C32 C31 C30 120.5(7) . . ?
C32' C31 C30 122.7(6) . . ?
C36' C31 C30 121.7(5) . . ?
C33 C32 C31 120.4(11) . . ?
C33 C32 H12 119.8 . . ?
C31 C32 H12 119.8 . . ?
C32 C33 C34 121.2(10) . . ?
C32 C33 H13 119.4 . . ?
C34 C33 H13 119.4 . . ?
C33' C32' C31 123.6(11) . . ?
C33' C32' H12' 118.2 . . ?
C31 C32' H12' 118.2 . . ?
C32' C33' C34 118.8(10) . . ?
C32' C33' H13' 120.6 . . ?
C34 C33' H13' 120.6 . . ?
C35' C34 C33' 119.9(7) . . ?
C35 C34 C33 117.6(7) . . ?
C35' C34 C37 119.8(5) . . ?
C35 C34 C37 120.8(6) . . ?
C33' C34 C37 120.3(6) . . ?
C33 C34 C37 121.6(6) . . ?
C34 C35 C36 119.6(9) . . ?
C34 C35 H15 120.2 . . ?
C36 C35 H15 120.2 . . ?
C31 C36 C35 121.8(9) . . ?
C31 C36 H16 119.1 . . ?
C35 C36 H16 119.1 . . ?
C34 C35' C36' 120.5(9) . . ?
C34 C35' H15' 119.8 . . ?
C36' C35' H15' 119.8 . . ?
C35' C36' C31 120.9(9) . . ?
C35' C36' H16' 119.5 . . ?
C31 C36' H16' 119.5 . . ?
C42 C37 C38 121.1(6) . . ?
C38' C37 C42' 115.9(6) . . ?
C42 C37 C34 120.4(6) . . ?
C38 C37 C34 118.5(5) . . ?
C38' C37 C34 122.5(5) . . ?
C42' C37 C34 121.6(5) . . ?
C37 C38 C39 119.7(8) . . ?
C37 C38 H18 120.1 . . ?
C39 C38 H18 120.1 . . ?
C38 C39 C40 120.6(8) . . ?
C38 C39 H19 119.7 . . ?
C40 C39 H19 119.7 . . ?
C39' C38' C37 122.7(9) . . ?
C39' C38' H18' 118.7 . . ?
C37 C38' H18' 118.7 . . ?
C40 C39' C38' 118.9(8) . . ?
C40 C39' H19' 120.6 . . ?
C38' C39' H19' 120.6 . . ?
C39' C40 C41' 121.6(6) . . ?
C41 C40 C39 116.5(6) . . ?
C39' C40 C43 119.7(5) . . ?
C41 C40 C43 122.3(5) . . ?
C41' C40 C43 118.5(5) . . ?
C39 C40 C43 121.2(5) . . ?
C42 C41 C40 122.3(9) . . ?
C42 C41 H21 118.9 . . ?
C40 C41 H21 118.9 . . ?
C37 C42 C41 119.7(9) . . ?
C37 C42 H22 120.1 . . ?
C41 C42 H22 120.1 . . ?
C42' C41' C40 119.7(8) . . ?
C42' C41' H21' 120.1 . . ?
C40 C41' H21' 120.1 . . ?
C41' C42' C37 120.6(8) . . ?
C41' C42' H22' 119.7 . . ?
C37 C42' H22' 119.7 . . ?
O5 C43 O4 123.9(4) . . ?
O5 C43 C40 120.7(4) . . ?
O4 C43 C40 115.4(4) . . ?
N27 C28 N29 115.1(4) . . ?
N27 C28 H24 122.4 . . ?
N29 C28 H24 122.4 . . ?
C24 C25 N27 108.4(3) . . ?
C24 C25 C26 117.8(4) . . ?
N27 C25 C26 133.7(4) . . ?
N26 C26 N21 119.3(4) . . ?
N26 C26 C25 122.8(4) . . ?
N21 C26 C25 117.9(4) . . ?
N21 C22 N23 129.4(4) . . ?
N21 C22 H27 115.3 . . ?
N23 C22 H27 115.3 . . ?
N23 C24 N29 126.4(4) . . ?
N23 C24 C25 124.3(4) . . ?
N29 C24 C25 109.3(4) . . ?
N26 C261 C262 113.5(4) . . ?
N26 C261 H29A 108.9 . . ?
C262 C261 H29A 108.9 . . ?
N26 C261 H29B 108.9 . . ?
C262 C261 H29B 108.9 . . ?
H29A C261 H29B 107.7 . . ?
C261 C262 C263 111.4(5) . . ?
C261 C262 H30A 109.3 . . ?
C263 C262 H30A 109.3 . . ?
C261 C262 H30B 109.3 . . ?
C263 C262 H30B 109.3 . . ?
H30A C262 H30B 108.0 . . ?
C264 C263 C262 113.5(7) . . ?
C264 C263 H31A 108.9 . . ?
C262 C263 H31A 108.9 . . ?
C264 C263 H31B 108.9 . . ?
C262 C263 H31B 108.9 . . ?
H31A C263 H31B 107.7 . . ?
C263 C264 H32A 109.5 . . ?
C263 C264 H32B 109.5 . . ?
H32A C264 H32B 109.5 . . ?
C263 C264 H32C 109.5 . . ?
H32A C264 H32C 109.5 . . ?
H32B C264 H32C 109.5 . . ?
O7 C50 O6 125.0(4) . . ?
O7 C50 C51 118.6(4) . . ?
O6 C50 C51 116.4(4) . . ?
C52 C51 C56 118.8(4) . . ?
C52 C51 C50 121.2(4) . . ?
C56 C51 C50 119.9(4) . . ?
C55 C56 C51 120.8(4) . . ?
C55 C56 H35 119.6 . . ?
C51 C56 H35 119.6 . . ?
C56 C55 C54 120.0(4) . . ?
C56 C55 H36 120.0 . . ?
C54 C55 H36 120.0 . . ?
C53 C54 C55 118.7(4) . . ?
C53 C54 C57 120.9(4) . . ?
C55 C54 C57 120.4(4) . . ?
C52 C53 C54 120.5(4) . . ?
C52 C53 H38 119.8 . . ?
C54 C53 H38 119.8 . . ?
C51 C52 C53 121.0(4) . . ?
C51 C52 H39 119.5 . . ?
C53 C52 H39 119.5 . . ?
C62 C57 C58 117.4(4) . . ?
C62 C57 C54 120.2(4) . . ?
C58 C57 C54 122.3(4) . . ?
C61 C62 C57 121.4(4) . . ?
C61 C62 H41 119.3 . . ?
C57 C62 H41 119.3 . . ?
C62 C61 C60 120.1(4) . . ?
C62 C61 H42 120.0 . . ?
C60 C61 H42 120.0 . . ?
C59 C60 C61 118.7(4) . . ?
C59 C60 C63 121.5(4) . . ?
C61 C60 C63 119.8(4) . . ?
C60 C59 C58 121.2(4) . . ?
C60 C59 H44 119.4 . . ?
C58 C59 H44 119.4 . . ?
C59 C58 C57 121.1(4) . . ?
C59 C58 H45 119.4 . . ?
C57 C58 H45 119.4 . . ?
O9 C63 O8 123.9(4) . . ?
O9 C63 C60 120.9(4) . . ?
O8 C63 C60 115.2(4) . . ?
O1A C1A N1A 103.6(18) . . ?
O1A C1A H1A 128.2 . . ?
N1A C1A H1A 128.2 . . ?
C1A N1A C3A 125.1(12) . . ?
C1A N1A C2A 123.4(11) . . ?
C3A N1A C2A 109.2(9) . . ?
N1A C2A H2A1 109.5 . . ?
N1A C2A H2A2 109.5 . . ?
H2A1 C2A H2A2 109.5 . . ?
N1A C2A H2A3 109.5 . . ?
H2A1 C2A H2A3 109.5 . . ?
H2A2 C2A H2A3 109.5 . . ?
N1A C3A H3A1 109.5 . . ?
N1A C3A H3A2 109.5 . . ?
H3A1 C3A H3A2 109.5 . . ?
N1A C3A H3A3 109.5 . . ?
H3A1 C3A H3A3 109.5 . . ?
H3A2 C3A H3A3 109.5 . . ?
C3A' N1A' C2A' 109.2(9) . . ?
C3A' N1A' H1A1 109.8 . . ?
C2A' N1A' H1A1 109.8 . . ?
C3A' N1A' H1A2 109.8 . . ?
C2A' N1A' H1A2 109.8 . . ?
H1A1 N1A' H1A2 108.3 . . ?
N1A' C2A' H2A4 109.5 . . ?
N1A' C2A' H2A5 109.5 . . ?
H2A4 C2A' H2A5 109.5 . . ?
N1A' C2A' H2A6 109.5 . . ?
H2A4 C2A' H2A6 109.5 . . ?
H2A5 C2A' H2A6 109.5 . . ?
N1A' C3A' H3A4 109.5 . . ?
N1A' C3A' H3A5 109.5 . . ?
H3A4 C3A' H3A5 109.5 . . ?
N1A' C3A' H3A6 109.5 . . ?
H3A4 C3A' H3A6 109.5 . . ?
H3A5 C3A' H3A6 109.5 . . ?
O1B C1B N1B 96.0(13) . . ?
O1B C1B H1B 132.0 . . ?
N1B C1B H1B 132.0 . . ?
C1B N1B C3B 147.4(12) . . ?
C1B N1B C2B 108.9(11) . . ?
C3B N1B C2B 100.7(11) . . ?
N1B C2B H2B1 109.5 . . ?
N1B C2B H2B2 109.5 . . ?
H2B1 C2B H2B2 109.5 . . ?
N1B C2B H2B3 109.5 . . ?
H2B1 C2B H2B3 109.5 . . ?
H2B2 C2B H2B3 109.5 . . ?
N1B C2B H2B4 109.5 . . ?
H2B1 C2B H2B4 141.1 . . ?
H2B2 C2B H2B4 56.3 . . ?
H2B3 C2B H2B4 56.3 . . ?
N1B C2B H2B5 109.5 . . ?
H2B1 C2B H2B5 56.3 . . ?
H2B2 C2B H2B5 141.1 . . ?
H2B3 C2B H2B5 56.3 . . ?
H2B4 C2B H2B5 109.5 . . ?
N1B C2B H2B6 109.5 . . ?
H2B1 C2B H2B6 56.3 . . ?
H2B2 C2B H2B6 56.3 . . ?
H2B3 C2B H2B6 141.1 . . ?
H2B4 C2B H2B6 109.5 . . ?
H2B5 C2B H2B6 109.5 . . ?
N1B C3B H3B1 109.5 . . ?
N1B C3B H3B2 109.5 . . ?
H3B1 C3B H3B2 109.5 . . ?
N1B C3B H3B3 109.5 . . ?
H3B1 C3B H3B3 109.5 . . ?
H3B2 C3B H3B3 109.5 . . ?
N1B C3B H3B4 109.5 . . ?
H3B1 C3B H3B4 141.1 . . ?
H3B2 C3B H3B4 56.3 . . ?
H3B3 C3B H3B4 56.3 . . ?
N1B C3B H3B5 109.5 . . ?
H3B1 C3B H3B5 56.3 . . ?
H3B2 C3B H3B5 141.1 . . ?
H3B3 C3B H3B5 56.3 . . ?
H3B4 C3B H3B5 109.5 . . ?
N1B C3B H3B6 109.5 . . ?
H3B1 C3B H3B6 56.3 . . ?
H3B2 C3B H3B6 56.3 . . ?
H3B3 C3B H3B6 141.1 . . ?
H3B4 C3B H3B6 109.5 . . ?
H3B5 C3B H3B6 109.5 . . ?
O1C C1C N1C 116(2) . . ?
O1C C1C H1C 122.1 . . ?
N1C C1C H1C 122.1 . . ?
C1C N1C C3C 129.7(16) . . ?
C1C N1C C2C 115.7(16) . . ?
C3C N1C C2C 114.6(14) . . ?
N1C C2C H2C1 109.5 . . ?
N1C C2C H2C2 109.5 . . ?
H2C1 C2C H2C2 109.5 . . ?
N1C C2C H2C3 109.5 . . ?
H2C1 C2C H2C3 109.5 . . ?
H2C2 C2C H2C3 109.5 . . ?
N1C C3C H3C1 109.5 . . ?
N1C C3C H3C2 109.5 . . ?
H3C1 C3C H3C2 109.5 . . ?
N1C C3C H3C3 109.5 . . ?
H3C1 C3C H3C3 109.5 . . ?
H3C2 C3C H3C3 109.5 . . ?
C3C' N1C' C2C' 114.6(14) . . ?
C3C' N1C' H1C1 108.6 . . ?
C2C' N1C' H1C1 108.6 . . ?
C3C' N1C' H1C2 108.6 . . ?
C2C' N1C' H1C2 108.6 . . ?
H1C1 N1C' H1C2 107.6 . . ?
N1C' C2C' H2C4 109.5 . . ?
N1C' C2C' H2C5 109.5 . . ?
H2C4 C2C' H2C5 109.5 . . ?
N1C' C2C' H2C6 109.5 . . ?
H2C4 C2C' H2C6 109.5 . . ?
H2C5 C2C' H2C6 109.5 . . ?
N1C' C3C' H3C4 109.5 . . ?
N1C' C3C' H3C5 109.5 . . ?
H3C4 C3C' H3C5 109.5 . . ?
N1C' C3C' H3C6 109.5 . . ?
H3C4 C3C' H3C6 109.5 . . ?
H3C5 C3C' H3C6 109.5 . . ?

loop_
_geom_bond_atom_site_label_1
_geom_bond_atom_site_label_2
_geom_bond_distance
_geom_bond_site_symmetry_2
_geom_bond_publ_flag
Zn1 O2 1.949(3) 2_655 ?
Zn1 O2 1.949(3) . ?
Zn1 N17 2.029(4) 2_655 ?
Zn1 N17 2.029(4) . ?
Zn2 O4 1.938(3) . ?
Zn2 O1 1.968(3) . ?
Zn2 N19 1.994(4) 5_666 ?
Zn2 N13 2.028(4) 8_666 ?
Zn2 Zn2 3.0599(10) 4_566 ?
Zn3 O6 1.921(3) . ?
Zn3 O1 1.966(3) . ?
Zn3 N29 1.999(3) 4_566 ?
Zn3 N23 2.054(4) . ?
Zn3 Zn3 3.0597(10) 4_566 ?
Zn4 O8 1.922(3) 3 ?
Zn4 O8 1.922(3) . ?
Zn4 N27 2.027(3) 8_665 ?
Zn4 N27 2.027(3) 6_566 ?
O2 C30 1.293(5) . ?
O3 C30 1.242(5) . ?
O4 C43 1.286(5) . ?
O5 C43 1.229(5) . ?
O6 C50 1.277(5) . ?
O7 C50 1.234(6) . ?
O8 C63 1.296(5) . ?
O9 C63 1.237(5) . ?
N17 C18 1.347(5) . ?
N17 C15 1.383(5) . ?
N19 C18 1.326(6) . ?
N19 C14 1.380(5) . ?
N13 C12 1.345(6) . ?
N13 C14 1.365(6) . ?
N11 C12 1.321(6) . ?
N11 C16 1.371(6) . ?
N16 C16 1.317(6) . ?
N16 C161 1.463(6) . ?
N16 H5 0.8600 . ?
N29 C28 1.364(5) . ?
N29 C24 1.371(5) . ?
N27 C28 1.330(5) . ?
N27 C25 1.390(5) . ?
N23 C22 1.336(5) . ?
N23 C24 1.356(5) . ?
N21 C22 1.318(6) . ?
N21 C26 1.349(5) . ?
N26 C26 1.338(5) . ?
N26 C261 1.463(5) . ?
N26 H10 0.8600 . ?
C18 H1 0.9300 . ?
C14 C15 1.387(6) . ?
C12 H3 0.9300 . ?
C16 C15 1.428(6) . ?
C161 C162 1.495(7) . ?
C161 H6A 0.9700 . ?
C161 H6B 0.9700 . ?
C162 C163 1.575(9) . ?
C162 H7A 0.9700 . ?
C162 H7B 0.9700 . ?
C163 C164 1.478(11) . ?
C163 H8A 0.9700 . ?
C163 H8B 0.9700 . ?
C164 H9A 0.9600 . ?
C164 H9B 0.9600 . ?
C164 H9C 0.9600 . ?
C30 C31 1.480(6) . ?
C31 C36 1.355(11) . ?
C31 C32 1.389(16) . ?
C31 C32' 1.396(13) . ?
C31 C36' 1.418(11) . ?
C32 C33 1.365(18) . ?
C32 H12 0.9300 . ?
C33 C34 1.426(12) . ?
C33 H13 0.9300 . ?
C32' C33' 1.355(17) . ?
C32' H12' 0.9300 . ?
C33' C34 1.396(12) . ?
C33' H13' 0.9300 . ?
C34 C35' 1.371(11) . ?
C34 C35 1.382(11) . ?
C34 C37 1.479(6) . ?
C35 C36 1.407(14) . ?
C35 H15 0.9300 . ?
C36 H16 0.9300 . ?
C35' C36' 1.381(13) . ?
C35' H15' 0.9300 . ?
C36' H16' 0.9300 . ?
C37 C42 1.363(11) . ?
C37 C38 1.386(9) . ?
C37 C38' 1.404(11) . ?
C37 C42' 1.449(10) . ?
C38 C39 1.382(12) . ?
C38 H18 0.9300 . ?
C39 C40 1.435(10) . ?
C39 H19 0.9300 . ?
C38' C39' 1.390(13) . ?
C38' H18' 0.9300 . ?
C39' C40 1.349(11) . ?
C39' H19' 0.9300 . ?
C40 C41 1.395(10) . ?
C40 C41' 1.403(10) . ?
C40 C43 1.487(6) . ?
C41 C42 1.380(13) . ?
C41 H21 0.9300 . ?
C42 H22 0.9300 . ?
C41' C42' 1.365(12) . ?
C41' H21' 0.9300 . ?
C42' H22' 0.9300 . ?
C28 H24 0.9300 . ?
C25 C24 1.381(6) . ?
C25 C26 1.421(5) . ?
C22 H27 0.9300 . ?
C261 C262 1.506(7) . ?
C261 H29A 0.9700 . ?
C261 H29B 0.9700 . ?
C262 C263 1.552(8) . ?
C262 H30A 0.9700 . ?
C262 H30B 0.9700 . ?
C263 C264 1.482(11) . ?
C263 H31A 0.9700 . ?
C263 H31B 0.9700 . ?
C264 H32A 0.9600 . ?
C264 H32B 0.9600 . ?
C264 H32C 0.9600 . ?
C50 C51 1.508(6) . ?
C51 C52 1.382(6) . ?
C51 C56 1.399(6) . ?
C56 C55 1.388(6) . ?
C56 H35 0.9300 . ?
C55 C54 1.402(6) . ?
C55 H36 0.9300 . ?
C54 C53 1.403(6) . ?
C54 C57 1.473(5) . ?
C53 C52 1.382(6) . ?
C53 H38 0.9300 . ?
C52 H39 0.9300 . ?
C57 C62 1.396(6) . ?
C57 C58 1.398(6) . ?
C62 C61 1.378(6) . ?
C62 H41 0.9300 . ?
C61 C60 1.402(6) . ?
C61 H42 0.9300 . ?
C60 C59 1.374(6) . ?
C60 C63 1.501(5) . ?
C59 C58 1.373(6) . ?
C59 H44 0.9300 . ?
C58 H45 0.9300 . ?
O1A C1A 1.21(2) . ?
C1A N1A 1.45(2) . ?
C1A H1A 0.9300 . ?
N1A C3A 1.457(9) . ?
N1A C2A 1.498(9) . ?
C2A H2A1 0.9600 . ?
C2A H2A2 0.9600 . ?
C2A H2A3 0.9600 . ?
C3A H3A1 0.9600 . ?
C3A H3A2 0.9600 . ?
C3A H3A3 0.9600 . ?
N1A' C3A' 1.457(9) . ?
N1A' C2A' 1.498(9) . ?
N1A' H1A1 0.8900 . ?
N1A' H1A2 0.8900 . ?
C2A' H2A4 0.9600 . ?
C2A' H2A5 0.9600 . ?
C2A' H2A6 0.9600 . ?
C3A' H3A4 0.9600 . ?
C3A' H3A5 0.9600 . ?
C3A' H3A6 0.9600 . ?
O1B C1B 1.308(17) . ?
C1B N1B 1.461(15) . ?
C1B H1B 0.9300 . ?
N1B C3B 1.466(11) . ?
N1B C2B 1.496(9) . ?
C2B H2B1 0.9600 . ?
C2B H2B2 0.9600 . ?
C2B H2B3 0.9600 . ?
C2B H2B4 0.9600 . ?
C2B H2B5 0.9600 . ?
C2B H2B6 0.9600 . ?
C3B H3B1 0.9600 . ?
C3B H3B2 0.9600 . ?
C3B H3B3 0.9600 . ?
C3B H3B4 0.9600 . ?
C3B H3B5 0.9600 . ?
C3B H3B6 0.9600 . ?
O1C C1C 1.22(3) . ?
C1C N1C 1.47(2) . ?
C1C H1C 0.9300 . ?
N1C C3C 1.495(10) . ?
N1C C2C 1.507(11) . ?
C2C H2C1 0.9600 . ?
C2C H2C2 0.9600 . ?
C2C H2C3 0.9600 . ?
C3C H3C1 0.9600 . ?
C3C H3C2 0.9600 . ?
C3C H3C3 0.9600 . ?
N1C' C3C' 1.495(10) . ?
N1C' C2C' 1.507(11) . ?
N1C' H1C1 0.8900 . ?
N1C' H1C2 0.8900 . ?
C2C' H2C4 0.9600 . ?
C2C' H2C5 0.9600 . ?
C2C' H2C6 0.9600 . ?
C3C' H3C4 0.9600 . ?
C3C' H3C5 0.9600 . ?
C3C' H3C6 0.9600 . ?

loop_
_geom_torsion_atom_site_label_1
_geom_torsion_atom_site_label_2
_geom_torsion_atom_site_label_3
_geom_torsion_atom_site_label_4
_geom_torsion
_geom_torsion_site_symmetry_1
_geom_torsion_site_symmetry_2
_geom_torsion_site_symmetry_3
_geom_torsion_site_symmetry_4
_geom_torsion_publ_flag
C14 N19 C18 N17 -0.9(5) . . . . ?
Zn2 N19 C18 N17 -177.8(3) 5_666 . . . ?
C15 N17 C18 N19 0.9(5) . . . . ?
Zn1 N17 C18 N19 159.8(3) . . . . ?
C12 N13 C14 N19 176.4(5) . . . . ?
Zn2 N13 C14 N19 0.9(6) 8_655 . . . ?
C12 N13 C14 C15 -2.3(7) . . . . ?
Zn2 N13 C14 C15 -177.8(3) 8_655 . . . ?
C18 N19 C14 N13 -178.4(4) . . . . ?
Zn2 N19 C14 N13 -1.6(7) 5_666 . . . ?
C18 N19 C14 C15 0.4(5) . . . . ?
Zn2 N19 C14 C15 177.3(3) 5_666 . . . ?
C16 N11 C12 N13 -2.3(9) . . . . ?
C14 N13 C12 N11 3.8(8) . . . . ?
Zn2 N13 C12 N11 179.2(4) 8_655 . . . ?
C161 N16 C16 N11 1.9(7) . . . . ?
C161 N16 C16 C15 -178.1(4) . . . . ?
C12 N11 C16 N16 179.0(5) . . . . ?
C12 N11 C16 C15 -1.0(7) . . . . ?
C18 N17 C15 C14 -0.6(5) . . . . ?
Zn1 N17 C15 C14 -153.0(4) . . . . ?
C18 N17 C15 C16 178.7(5) . . . . ?
Zn1 N17 C15 C16 26.3(8) . . . . ?
N13 C14 C15 N17 179.0(4) . . . . ?
N19 C14 C15 N17 0.1(5) . . . . ?
N13 C14 C15 C16 -0.4(7) . . . . ?
N19 C14 C15 C16 -179.3(4) . . . . ?
N16 C16 C15 N17 3.0(8) . . . . ?
N11 C16 C15 N17 -177.1(5) . . . . ?
N16 C16 C15 C14 -177.9(4) . . . . ?
N11 C16 C15 C14 2.1(7) . . . . ?
C16 N16 C161 C162 -83.8(6) . . . . ?
N16 C161 C162 C163 174.7(5) . . . . ?
C161 C162 C163 C164 72.9(8) . . . . ?
Zn1 O2 C30 O3 2.0(5) . . . . ?
Zn1 O2 C30 C31 -176.7(3) . . . . ?
O3 C30 C31 C36 -146.0(7) . . . . ?
O2 C30 C31 C36 32.7(8) . . . . ?
O3 C30 C31 C32 34.7(8) . . . . ?
O2 C30 C31 C32 -146.6(6) . . . . ?
O3 C30 C31 C32' 0.0(10) . . . . ?
O2 C30 C31 C32' 178.7(8) . . . . ?
O3 C30 C31 C36' 175.9(6) . . . . ?
O2 C30 C31 C36' -5.4(8) . . . . ?
C36 C31 C32 C33 2.8(14) . . . . ?
C30 C31 C32 C33 -177.9(8) . . . . ?
C31 C32 C33 C34 -2.8(16) . . . . ?
C36' C31 C32' C33' 9.4(18) . . . . ?
C30 C31 C32' C33' -174.4(11) . . . . ?
C31 C32' C33' C34 -9(2) . . . . ?
C32' C33' C34 C35' 5.0(17) . . . . ?
C32' C33' C34 C37 -175.5(10) . . . . ?
C32 C33 C34 C35 4.7(13) . . . . ?
C32 C33 C34 C37 -178.5(8) . . . . ?
C33 C34 C35 C36 -6.4(13) . . . . ?
C37 C34 C35 C36 176.7(8) . . . . ?
C32 C31 C36 C35 -4.6(14) . . . . ?
C30 C31 C36 C35 176.0(8) . . . . ?
C34 C35 C36 C31 6.6(16) . . . . ?
C33' C34 C35' C36' -2.0(14) . . . . ?
C37 C34 C35' C36' 178.5(7) . . . . ?
C34 C35' C36' C31 2.7(14) . . . . ?
C32' C31 C36' C35' -6.0(14) . . . . ?
C30 C31 C36' C35' 177.8(7) . . . . ?
C35 C34 C37 C42 50.4(10) . . . . ?
C33 C34 C37 C42 -126.3(9) . . . . ?
C35 C34 C37 C38 -130.3(8) . . . . ?
C33 C34 C37 C38 53.0(9) . . . . ?
C35' C34 C37 C38' -37.0(9) . . . . ?
C33' C34 C37 C38' 143.5(9) . . . . ?
C35' C34 C37 C42' 139.9(8) . . . . ?
C33' C34 C37 C42' -39.6(10) . . . . ?
C42 C37 C38 C39 -1.7(14) . . . . ?
C34 C37 C38 C39 179.0(8) . . . . ?
C37 C38 C39 C40 2.2(15) . . . . ?
C42' C37 C38' C39' 5.3(14) . . . . ?
C34 C37 C38' C39' -177.7(8) . . . . ?
C37 C38' C39' C40 -3.2(16) . . . . ?
C38' C39' C40 C41' -3.8(14) . . . . ?
C38' C39' C40 C43 -179.3(8) . . . . ?
C38 C39 C40 C41 -1.9(13) . . . . ?
C38 C39 C40 C43 177.6(8) . . . . ?
C39 C40 C41 C42 1.2(14) . . . . ?
C43 C40 C41 C42 -178.3(9) . . . . ?
C38 C37 C42 C41 0.9(16) . . . . ?
C34 C37 C42 C41 -179.8(9) . . . . ?
C40 C41 C42 C37 -0.7(18) . . . . ?
C39' C40 C41' C42' 8.5(14) . . . . ?
C43 C40 C41' C42' -176.0(8) . . . . ?
C40 C41' C42' C37 -6.1(16) . . . . ?
C38' C37 C42' C41' -0.5(13) . . . . ?
C34 C37 C42' C41' -177.6(8) . . . . ?
Zn2 O4 C43 O5 2.0(6) . . . . ?
Zn2 O4 C43 C40 -176.9(3) . . . . ?
C39' C40 C43 O5 153.0(7) . . . . ?
C41 C40 C43 O5 23.3(9) . . . . ?
C41' C40 C43 O5 -22.7(8) . . . . ?
C39 C40 C43 O5 -156.1(7) . . . . ?
C39' C40 C43 O4 -28.0(8) . . . . ?
C41 C40 C43 O4 -157.7(7) . . . . ?
C41' C40 C43 O4 156.3(6) . . . . ?
C39 C40 C43 O4 22.9(8) . . . . ?
C25 N27 C28 N29 0.7(5) . . . . ?
Zn4 N27 C28 N29 160.6(3) 6_656 . . . ?
C24 N29 C28 N27 0.0(5) . . . . ?
Zn3 N29 C28 N27 -179.5(3) 4_566 . . . ?
C28 N27 C25 C24 -1.1(4) . . . . ?
Zn4 N27 C25 C24 -155.2(3) 6_656 . . . ?
C28 N27 C25 C26 -176.8(5) . . . . ?
Zn4 N27 C25 C26 29.2(7) 6_656 . . . ?
C261 N26 C26 N21 1.1(6) . . . . ?
C261 N26 C26 C25 -179.4(4) . . . . ?
C22 N21 C26 N26 179.4(4) . . . . ?
C22 N21 C26 C25 -0.2(6) . . . . ?
C24 C25 C26 N26 -178.6(4) . . . . ?
N27 C25 C26 N26 -3.3(7) . . . . ?
C24 C25 C26 N21 0.9(6) . . . . ?
N27 C25 C26 N21 176.3(4) . . . . ?
C26 N21 C22 N23 0.1(7) . . . . ?
C24 N23 C22 N21 -0.8(7) . . . . ?
Zn3 N23 C22 N21 175.9(4) . . . . ?
C22 N23 C24 N29 -177.6(4) . . . . ?
Zn3 N23 C24 N29 5.5(6) . . . . ?
C22 N23 C24 C25 1.6(6) . . . . ?
Zn3 N23 C24 C25 -175.2(3) . . . . ?
C28 N29 C24 N23 178.7(4) . . . . ?
Zn3 N29 C24 N23 -1.9(6) 4_566 . . . ?
C28 N29 C24 C25 -0.7(4) . . . . ?
Zn3 N29 C24 C25 178.7(3) 4_566 . . . ?
N27 C25 C24 N23 -178.2(4) . . . . ?
C26 C25 C24 N23 -1.8(6) . . . . ?
N27 C25 C24 N29 1.2(5) . . . . ?
C26 C25 C24 N29 177.6(3) . . . . ?
C26 N26 C261 C262 80.7(6) . . . . ?
N26 C261 C262 C263 178.9(5) . . . . ?
C261 C262 C263 C264 170.9(7) . . . . ?
Zn3 O6 C50 O7 7.0(7) . . . . ?
Zn3 O6 C50 C51 -171.5(3) . . . . ?
O7 C50 C51 C52 -178.2(5) . . . . ?
O6 C50 C51 C52 0.4(7) . . . . ?
O7 C50 C51 C56 0.0(8) . . . . ?
O6 C50 C51 C56 178.6(4) . . . . ?
C52 C51 C56 C55 -4.0(7) . . . . ?
C50 C51 C56 C55 177.8(5) . . . . ?
C51 C56 C55 C54 1.0(8) . . . . ?
C56 C55 C54 C53 2.7(7) . . . . ?
C56 C55 C54 C57 -177.9(4) . . . . ?
C55 C54 C53 C52 -3.4(7) . . . . ?
C57 C54 C53 C52 177.2(4) . . . . ?
C56 C51 C52 C53 3.3(7) . . . . ?
C50 C51 C52 C53 -178.5(4) . . . . ?
C54 C53 C52 C51 0.4(7) . . . . ?
C53 C54 C57 C62 -149.7(5) . . . . ?
C55 C54 C57 C62 30.9(7) . . . . ?
C53 C54 C57 C58 28.8(7) . . . . ?
C55 C54 C57 C58 -150.6(5) . . . . ?
C58 C57 C62 C61 -0.7(7) . . . . ?
C54 C57 C62 C61 177.9(5) . . . . ?
C57 C62 C61 C60 0.4(8) . . . . ?
C62 C61 C60 C59 -0.1(7) . . . . ?
C62 C61 C60 C63 -179.4(4) . . . . ?
C61 C60 C59 C58 0.2(7) . . . . ?
C63 C60 C59 C58 179.5(5) . . . . ?
C60 C59 C58 C57 -0.6(8) . . . . ?
C62 C57 C58 C59 0.8(7) . . . . ?
C54 C57 C58 C59 -177.7(5) . . . . ?
Zn4 O8 C63 O9 -2.1(6) . . . . ?
Zn4 O8 C63 C60 178.7(3) . . . . ?
C59 C60 C63 O9 -6.2(7) . . . . ?
C61 C60 C63 O9 173.1(4) . . . . ?
C59 C60 C63 O8 173.1(4) . . . . ?
C61 C60 C63 O8 -7.7(6) . . . . ?
O1A C1A N1A C3A -15(2) . . . . ?
O1A C1A N1A C2A -176.3(12) . . . . ?
O1B C1B N1B C3B 33(3) . . . . ?
O1B C1B N1B C2B -173.0(11) . . . . ?
O1C C1C N1C C3C -172.6(19) . . . . ?
O1C C1C N1C C2C 7(3) . . . . ?

loop_
_platon_squeeze_void_nr
_platon_squeeze_void_average_x
_platon_squeeze_void_average_y
_platon_squeeze_void_average_z
_platon_squeeze_void_volume
_platon_squeeze_void_count_electrons
_platon_squeeze_void_content
1 0.250 0.250 0.750 493 75 ' '
2 0.250 0.250 0.250 48 -2 ' '
3 0.250 0.750 0.750 37 -1 ' '
4 0.750 0.750 0.250 493 75 ' '
5 0.750 0.750 0.750 48 -2 ' '
6 0.750 0.250 0.250 37 -1 ' '
